data_2104901
loop_
_publ_author_name
'Chainok, Kittipong'
'Haller, Kenneth J.'
'Rae, A. David'
'Willis, Anthony C.'
'Williams, Ian D.'

_publ_section_title
;
 Investigation of the structure and phase transitions of the polymeric
 inorganic--organic hybrids: [<i>M</i>(Im)~4~V~2~O~6~]~{\\infty ~};
 <i>M</i> = Mn, Co, Ni, Im = imidazole
;
_journal_coeditor_code GW5007
_journal_issue 1
_journal_name_full 'Acta Crystallographica Section B'
_journal_page_first 41
_journal_page_last 52
_journal_paper_doi 10.1107/S0108768110042941
_journal_volume 67
_journal_year 2011
_chemical_formula_iupac '[Ni(C3 H4 N2)4 V2 O6]'
_chemical_formula_moiety 'C12 H16 N8 Ni O6 V2'
_chemical_formula_structural '[Ni(C3 H4 N2)4 V2 O6]'
_chemical_formula_sum 'C12 H16 N8 Ni O6 V2'
_chemical_formula_weight 528.904
_chemical_name_systematic
;
catena-tetrakis(imidazole)-tetrakis(\m~2~-oxo)-dioxo-nickel(ii)-di-vanadium
;
_space_group_IT_number 86
_symmetry_cell_setting tetragonal
_symmetry_space_group_name_Hall '-P 4bc'
_symmetry_space_group_name_H-M 'P 42/n :2'
_cell_angle_alpha 90.00
_cell_angle_beta 90.00
_cell_angle_gamma 90.00
_cell_formula_units_Z 8
_cell_length_a 16.1988(2)
_cell_length_b 16.1988(2)
_cell_length_c 14.5589(2)
_cell_measurement_reflns_used 30541
_cell_measurement_temperature 295(2)
_cell_measurement_theta_max 30.03
_cell_measurement_theta_min 2.55
_cell_volume 3820.27(8)
_diffrn_ambient_temperature 295(2)
_diffrn_measured_fraction_theta_full 0.999
_diffrn_measured_fraction_theta_max 0.999
_diffrn_measurement_device_type 'Enraf-Nonius KappaCCD'
_diffrn_measurement_method '\f scan plus \w scans with \k offsets'
_diffrn_radiation_monochromator graphite
_diffrn_radiation_source 'fine-focus sealed tube'
_diffrn_radiation_type MoK\a
_diffrn_radiation_wavelength 0.71073
_diffrn_reflns_av_R_equivalents 0.047
_diffrn_reflns_av_sigmaI/netI 0.035
_diffrn_reflns_limit_h_max 22
_diffrn_reflns_limit_h_min -22
_diffrn_reflns_limit_k_max 22
_diffrn_reflns_limit_k_min -22
_diffrn_reflns_limit_l_max 19
_diffrn_reflns_limit_l_min -20
_diffrn_reflns_number 48877
_diffrn_reflns_reduction_process
;
Lorentz and polarization correction applied
;
_diffrn_reflns_theta_full 30.02
_diffrn_reflns_theta_max 30.02
_diffrn_reflns_theta_min 2.81
_exptl_absorpt_coefficient_mu 2.00
_exptl_absorpt_correction_T_max 0.703
_exptl_absorpt_correction_T_min 0.630
_exptl_absorpt_correction_type multi-scan
_exptl_absorpt_process_details
;
multi-scan from symmetry-related measurements
Sortav (Blessing 1995)
;
_exptl_crystal_colour blue
_exptl_crystal_density_diffrn 1.839
_exptl_crystal_density_method 'not measured'
_exptl_crystal_description Hexagonal
_exptl_crystal_F_000 2128
_exptl_crystal_size_max 0.40
_exptl_crystal_size_mid 0.21
_exptl_crystal_size_min 0.18
_refine_diff_density_max 0.81
_refine_diff_density_min -0.65
_refine_ls_extinction_method none
_refine_ls_goodness_of_fit_ref 1.6997
_refine_ls_hydrogen_treatment constr
_refine_ls_matrix_type full
_refine_ls_number_parameters 174
_refine_ls_number_reflns 4334
_refine_ls_number_restraints 6
_refine_ls_R_factor_all 0.0444
_refine_ls_R_factor_gt 0.0314
_refine_ls_shift/su_max 0.2
_refine_ls_structure_factor_coef F
_refine_ls_weighting_details 'w = 1/[\s(F)^2^ + (0.0004F)^2^]'
_refine_ls_weighting_scheme calc
_refine_ls_wR_factor_ref 0.0481
_reflns_number_gt 4334
_reflns_number_total 5581
_reflns_threshold_expression I>3\s(I)
_cod_data_source_file gw5007.cif
_cod_data_source_block Ni_295K
_cod_original_sg_symbol_H-M 'P 42/n'
_cod_database_code 2104901

loop_
_symmetry_equiv_pos_as_xyz
'x, y, z'
'-x+1/2, -y+1/2, z'
'-y, x+1/2, z+1/2'
'y+1/2, -x, z+1/2'
'-x, -y, -z'
'x+1/2, y+1/2, -z'
'y, -x+1/2, -z+1/2'
'-y+1/2, x, -z+1/2'

loop_
_atom_site_aniso_label
_atom_site_aniso_U_11
_atom_site_aniso_U_22
_atom_site_aniso_U_33
_atom_site_aniso_U_12
_atom_site_aniso_U_13
_atom_site_aniso_U_23
NI1 0.0183(2) 0.0211(2) 0.0183(2) 0.00080(10) 0.00000(10) 0.00000(10)
N11A 0.0283(15) 0.0328(19) 0.0240(7) -0.0005(5) -0.005(2) -0.001(2)
C11A 0.0300(18) 0.060(2) 0.0329(11) 0.0095(12) -0.013(2) -0.012(2)
N12A 0.042(3) 0.073(4) 0.0366(14) -0.0060(16) -0.013(4) -0.016(4)
C12A 0.089(4) 0.047(4) 0.0395(19) -0.0150(16) -0.020(5) -0.009(5)
C13A 0.085(4) 0.031(3) 0.0367(17) 0.0008(9) -0.022(4) -0.005(4)
N11B 0.0230(8) 0.0288(7) 0.0221(7) 0.0021(6) -0.0030(5) 0.0000(5)
C11B 0.024(5) 0.047(5) 0.030(10) 0.001(5) -0.007(3) -0.0063(17)
N12B 0.034(3) 0.051(4) 0.030(6) -0.006(3) -0.008(2) -0.0073(15)
C12B 0.043(4) 0.040(4) 0.030(7) -0.002(4) -0.005(3) -0.0083(14)
C13B 0.034(5) 0.035(6) 0.029(11) 0.006(6) -0.005(4) -0.0080(17)
N21A 0.0334(9) 0.0330(9) 0.0307(8) 0.0006(6) 0.0063(9) 0.0063(7)
C21A 0.098(3) 0.070(2) 0.151(4) 0.0310(19) 0.097(3) 0.051(3)
N22A 0.091(3) 0.086(3) 0.137(4) 0.010(2) 0.075(3) 0.054(3)
C22A 0.071(3) 0.0497(17) 0.048(2) -0.0176(15) 0.009(2) 0.0173(18)
C23A 0.063(2) 0.0366(11) 0.061(2) 0.0039(11) 0.020(2) 0.0209(14)
N21B 0.0301(10) 0.0283(10) 0.0233(7) -0.0003(7) 0.0025(6) 0.0015(8)
C21B 0.060(2) 0.209(6) 0.0781(18) -0.049(3) -0.0255(16) 0.104(3)
N22B 0.069(3) 0.095(3) 0.065(2) -0.008(2) 0.0136(18) 0.050(2)
C22B 0.127(4) 0.160(6) 0.039(2) -0.110(5) -0.001(2) 0.017(3)
C23B 0.109(3) 0.272(8) 0.057(2) -0.142(5) -0.038(2) 0.076(4)
NI2 0.0203(2) 0.0186(2) 0.0208(2) -0.00190(10) 0.00000(10) 0.00000(10)
N31 0.0268(5) 0.0280(5) 0.0272(4) -0.0007(4) -0.0022(3) 0.0008(3)
C31 0.0313(7) 0.0421(6) 0.0298(6) -0.0008(5) -0.0074(6) 0.0007(4)
N32 0.0327(7) 0.0573(8) 0.0328(6) 0.0062(7) -0.0045(5) 0.0087(6)
C32 0.0496(10) 0.0461(6) 0.0444(9) 0.0140(7) -0.0063(7) 0.0107(6)
C33 0.0488(10) 0.0296(5) 0.0427(8) 0.0065(5) -0.0093(7) 0.0036(4)
N41 0.0317(5) 0.0273(5) 0.0301(4) -0.0021(4) 0.0030(3) -0.0058(4)
C41 0.0486(6) 0.0349(9) 0.0361(6) -0.0082(6) 0.0083(5) -0.0146(7)
N42 0.0649(9) 0.0388(9) 0.0431(7) -0.0005(7) 0.0177(7) -0.0140(6)
C42 0.0497(7) 0.0795(15) 0.0617(10) 0.0075(8) 0.0183(8) -0.0278(10)
C43 0.0329(5) 0.0795(15) 0.0579(10) -0.0018(6) 0.0105(6) -0.0309(10)
V1 0.0173(2) 0.0194(2) 0.0190(2) 0.00160(10) -0.00050(10) 0.00230(10)
V2 0.0187(2) 0.0169(2) 0.0227(2) -0.00130(10) -0.00300(10) -0.00230(10)
O1 0.0220(7) 0.0289(8) 0.0378(8) 0.0062(6) -0.0032(6) -0.0013(6)
O2 0.0216(7) 0.0315(8) 0.0312(8) 0.0005(6) -0.0064(6) -0.0020(6)
O3 0.0358(9) 0.0577(11) 0.0285(9) 0.0032(8) 0.0072(7) 0.0123(7)
O4 0.0282(8) 0.0216(7) 0.0382(9) -0.0062(6) -0.0059(6) -0.0004(6)
O5 0.0391(9) 0.0221(7) 0.0311(8) -0.0046(6) -0.0097(6) 0.0018(6)
O6 0.0452(10) 0.0334(9) 0.0380(9) 0.0005(7) 0.0084(7) -0.0125(7)

loop_
_atom_site_label
_atom_site_fract_x
_atom_site_fract_y
_atom_site_fract_z
_atom_site_U_iso_or_equiv
_atom_site_calc_flag
_atom_site_calc_attached_atom
_atom_site_occupancy
NI1 0.25000 0.75000 0.90121(2) 0.01920(10) d . 1.000
N11A 0.19285(12) 0.68178(12) 0.79791(11) 0.0283(12) d . 0.500
C11A 0.13640(18) 0.70816(19) 0.74138(19) 0.0409(13) d . 0.500
N12A 0.1136(2) 0.6495(2) 0.68159(18) 0.051(2) d . 0.500
C12A 0.1585(3) 0.58110(19) 0.7013(2) 0.058(3) d . 0.500
C13A 0.2071(2) 0.60170(15) 0.7731(2) 0.050(3) d . 0.500
N11B 0.19677(11) 0.67986(11) 0.79688(10) 0.0246(5) d . 0.500
C11B 0.12088(14) 0.68469(19) 0.76783(16) 0.033(4) d . 0.500
N12B 0.10658(17) 0.6325(2) 0.69812(17) 0.039(3) d . 0.500
C12B 0.1781(2) 0.59171(17) 0.68159(16) 0.037(3) d . 0.500
C13B 0.23326(17) 0.62135(16) 0.74283(16) 0.032(4) d . 0.500
N21A 0.18526(14) 0.67757(13) 0.99320(14) 0.0324(5) d . 0.500
C21A 0.1170(2) 0.69406(19) 1.0367(3) 0.1061(15) d . 0.500
N22A 0.0875(2) 0.6277(2) 1.0809(3) 0.1046(17) d . 0.500
C22A 0.1406(2) 0.56466(17) 1.0645(3) 0.0561(15) d . 0.500
C23A 0.2006(2) 0.59607(17) 1.0104(2) 0.0536(13) d . 0.500
N21B 0.18725(14) 0.67914(13) 0.99634(13) 0.0272(7) d . 0.500
C21B 0.21046(18) 0.6516(2) 1.07631(16) 0.115(4) d . 0.500
N22B 0.1531(2) 0.6025(2) 1.1142(2) 0.077(2) d . 0.500
C22B 0.0891(2) 0.5985(3) 1.0544(3) 0.108(4) d . 0.500
C23B 0.11076(17) 0.6460(3) 0.9821(2) 0.146(6) d . 0.500
NI2 0.25000 0.25000 0.97882(2) 0.01990(10) d . 1.000
N31 0.17680(6) 0.31489(6) 0.88240(6) 0.0274(3) d . 1.000
C31 0.13007(9) 0.28754(11) 0.81628(10) 0.0344(5) d . 1.000
N32 0.08772(8) 0.34865(11) 0.77581(9) 0.0409(6) d . 1.000
C32 0.10884(11) 0.41973(11) 0.81899(12) 0.0467(8) d . 1.000
C33 0.16376(10) 0.39821(11) 0.88454(11) 0.0404(7) d . 1.000
N41 0.18087(7) 0.30695(6) 1.08148(7) 0.0297(3) d . 1.000
C41 0.20768(11) 0.35782(10) 1.14400(11) 0.0398(6) d . 1.000
N42 0.14592(11) 0.38791(10) 1.19536(10) 0.0489(6) d . 1.000
C42 0.07498(11) 0.35398(12) 1.16349(13) 0.0636(8) d . 1.000
C43 0.09723(11) 0.30419(12) 1.09333(13) 0.0567(9) d . 1.000
V1 0.42742(2) 0.60059(2) 0.89546(2) 0.01860(10) d . 1.000
V2 0.39579(2) 0.42361(2) 0.99282(2) 0.01940(10) d . 1.000
O1 0.34854(9) 0.66330(9) 0.90977(10) 0.0296(3) d . 1.000
O2 0.50080(9) 0.61401(9) 0.98684(10) 0.0281(3) d . 1.000
O3 0.46867(10) 0.62039(12) 0.79512(10) 0.0407(4) d . 1.000
O4 0.33526(9) 0.34477(8) 0.97026(10) 0.0293(3) d . 1.000
O5 0.39318(10) 0.49350(9) 0.89570(10) 0.0308(4) d . 1.000
O6 0.36243(10) 0.47021(10) 1.08501(11) 0.0389(4) d . 1.000
H1C11A 0.11456 0.76125 0.74236 0.060 c C11A 0.500
H1N12A 0.07733 0.65431 0.63880 0.066 c N12A 0.500
H1C12A 0.15628 0.53038 0.67145 0.084 c C12A 0.500
H1C13A 0.24475 0.56658 0.80139 0.077 c C13A 0.500
H1C11B 0.08141 0.72003 0.79245 0.044 c C11B 0.500
H1N12B 0.06067 0.62619 0.66931 0.049 c N12B 0.500
H1C12B 0.18731 0.55151 0.63715 0.047 c C12B 0.500
H1C13B 0.28797 0.60444 0.74752 0.043 c C13B 0.500
H1C21A 0.09169 0.74561 1.03703 0.210 c C21A 0.500
H1N22A 0.04332 0.62553 1.11352 0.180 c N22A 0.500
H1C22A 0.13649 0.51079 1.08617 0.082 c C22A 0.500
H1C23A 0.24560 0.56661 0.98819 0.123 c C23A 0.500
H1C21B 0.26069 0.66435 1.10379 0.331 c C21B 0.500
H1N22B 0.15640 0.57818 1.16657 0.154 c N22B 0.500
H1C22B 0.04022 0.56914 1.06176 0.232 c C22B 0.500
H1C23B 0.07843 0.65475 0.93018 0.377 c C23B 0.500
H1C31 0.12650 0.23233 0.79920 0.044 c C31 1.000
H1N32 0.05358 0.34369 0.73091 0.049 c N32 1.000
H1C32 0.08946 0.47252 0.80610 0.063 c C32 1.000
H1C33 0.18897 0.43469 0.92512 0.054 c C33 1.000
H1C41 0.26294 0.37160 1.15204 0.059 c C41 1.000
H1N42 0.15046 0.42227 1.24011 0.062 c N42 1.000
H1C42 0.02185 0.36312 1.18546 0.094 c C42 1.000
H1C43 0.06101 0.27271 1.05827 0.088 c C43 1.000

loop_
_geom_angle_atom_site_label_1
_geom_angle_atom_site_label_2
_geom_angle_atom_site_label_3
_geom_angle_site_symmetry_1
_geom_angle_site_symmetry_2
_geom_angle_site_symmetry_3
_geom_angle
_geom_angle_publ_flag
N11A NI1 N11A . . 2_565 87.60(10) .
N11A NI1 N11B . . . 2.00(10) .
N11A NI1 N11B . . 2_565 87.00(10) .
N11A NI1 N21A . . . 86.60(10) .
N11A NI1 N21A . . 2_565 174.00(10) .
N11A NI1 N21B . . . 88.30(10) .
N11A NI1 N21B . . 2_565 175.70(10) .
N11A NI1 O1 . . . 91.50(10) .
N11A NI1 O1 . . 2_565 93.40(10) .
N11A NI1 N11B 2_565 . . 87.00(10) .
N11A NI1 N11B 2_565 . 2_565 2.00(10) .
N11A NI1 N21A 2_565 . . 174.00(10) .
N11A NI1 N21A 2_565 . 2_565 86.60(10) .
N11A NI1 N21B 2_565 . . 175.70(10) .
N11A NI1 N21B 2_565 . 2_565 88.30(10) .
N11A NI1 O1 2_565 . . 93.40(10) .
N11A NI1 O1 2_565 . 2_565 91.50(10) .
N11B NI1 N11B . . 2_565 86.40(10) .
N11B NI1 N21A . . . 87.30(10) .
N11B NI1 N21A . . 2_565 172.80(10) .
N11B NI1 N21B . . . 89.00(10) .
N11B NI1 N21B . . 2_565 174.40(10) .
N11B NI1 O1 . . . 89.60(10) .
N11B NI1 O1 . . 2_565 95.30(10) .
N11B NI1 N21A 2_565 . . 172.80(10) .
N11B NI1 N21A 2_565 . 2_565 87.30(10) .
N11B NI1 N21B 2_565 . . 174.40(10) .
N11B NI1 N21B 2_565 . 2_565 89.00(10) .
N11B NI1 O1 2_565 . . 95.30(10) .
N11B NI1 O1 2_565 . 2_565 89.60(10) .
N21A NI1 N21A . . 2_565 99.20(10) .
N21A NI1 N21B . . . 1.70(10) .
N21A NI1 N21B . . 2_565 97.50(10) .
N21A NI1 O1 . . . 88.20(10) .
N21A NI1 O1 . . 2_565 87.50(10) .
N21A NI1 N21B 2_565 . . 97.50(10) .
N21A NI1 N21B 2_565 . 2_565 1.70(10) .
N21A NI1 O1 2_565 . . 87.50(10) .
N21A NI1 O1 2_565 . 2_565 88.20(10) .
N21B NI1 N21B . . 2_565 95.80(10) .
N21B NI1 O1 . . . 87.90(10) .
N21B NI1 O1 . . 2_565 87.60(10) .
N21B NI1 O1 2_565 . . 87.60(10) .
N21B NI1 O1 2_565 . 2_565 87.90(10) .
O1 NI1 O1 . . 2_565 173.30(10) .
NI1 N11A C11A . . . 126.50(10) .
NI1 N11A C13A . . . 128.30(10) .
C11A N11A C13A . . . 105.30(10) .
N11A C11A N12A . . . 111.80(10) .
C11A N12A C12A . . . 107.10(10) .
N12A C12A C13A . . . 105.90(10) .
N11A C13A C12A . . . 109.90(10) .
NI1 N11B C11B . . . 126.50(10) .
NI1 N11B C13B . . . 128.20(10) .
C11B N11B C13B . . . 105.30(10) .
N11B C11B N12B . . . 111.80(10) .
C11B N12B C12B . . . 107.10(10) .
N12B C12B C13B . . . 105.90(10) .
N11B C13B C12B . . . 109.90(10) .
NI1 N21A C21A . . . 129.0(2) .
NI1 N21A C23A . . . 125.10(10) .
C21A N21A C23A . . . 105.30(10) .
N21A C21A N22A . . . 111.80(10) .
C21A N22A C22A . . . 107.10(10) .
N22A C22A C23A . . . 105.90(10) .
N21A C23A C22A . . . 109.90(10) .
NI1 N21B C21B . . . 130.4(2) .
NI1 N21B C23B . . . 124.2(2) .
C21B N21B C23B . . . 105.30(10) .
N21B C21B N22B . . . 111.80(10) .
C21B N22B C22B . . . 107.10(10) .
N22B C22B C23B . . . 105.90(10) .
N21B C23B C22B . . . 109.90(10) .
N31 NI2 N31 . . 2_555 96.90(10) .
N31 NI2 N41 . . . 87.4 .
N31 NI2 N41 . . 2_555 175.4 .
N31 NI2 O4 . . . 88.0 .
N31 NI2 O4 . . 2_555 87.4 .
N31 NI2 N41 2_555 . . 175.4 .
N31 NI2 N41 2_555 . 2_555 87.4 .
N31 NI2 O4 2_555 . . 87.4 .
N31 NI2 O4 2_555 . 2_555 88.0 .
N41 NI2 N41 . . 2_555 88.30(10) .
N41 NI2 O4 . . . 94.20(10) .
N41 NI2 O4 . . 2_555 90.7 .
N41 NI2 O4 2_555 . . 90.7 .
N41 NI2 O4 2_555 . 2_555 94.20(10) .
O4 NI2 O4 . . 2_555 173.10(10) .
NI2 N31 C31 . . . 130.30(10) .
NI2 N31 C33 . . . 124.20(10) .
C31 N31 C33 . . . 105.30(10) .
N31 C31 N32 . . . 111.80(10) .
C31 N32 C32 . . . 107.10(10) .
N32 C32 C33 . . . 105.90(10) .
N31 C33 C32 . . . 109.90(10) .
NI2 N41 C41 . . . 127.00(10) .
NI2 N41 C43 . . . 127.50(10) .
C41 N41 C43 . . . 105.30(10) .
N41 C41 N42 . . . 111.80(10) .
C41 N42 C42 . . . 107.10(10) .
N42 C42 C43 . . . 105.90(10) .
N41 C43 C42 . . . 109.90(10) .
O1 V1 O2 . . . 110.20(10) .
O1 V1 O3 . . . 108.00(10) .
O1 V1 O5 . . . 110.60(10) .
O2 V1 O3 . . . 111.50(10) .
O2 V1 O5 . . . 108.40(10) .
O3 V1 O5 . . . 108.20(10) .
O2 V2 O4 5_667 . . 108.90(10) .
O2 V2 O5 5_667 . . 111.10(10) .
O2 V2 O6 5_667 . . 109.20(10) .
O4 V2 O5 . . . 108.40(10) .
O4 V2 O6 . . . 109.00(10) .
O5 V2 O6 . . . 110.20(10) .
NI1 O1 V1 . . . 169.00(10) .
V1 O2 V2 . . 5_667 133.90(10) .
NI2 O4 V2 . . . 164.40(10) .
V1 O5 V2 . . . 126.10(10) .
N11A C11A H1C11A . . . 124.1 .
N12A C11A H1C11A . . . 124.1 .
C11A N12A H1N12A . . . 126.4 .
C12A N12A H1N12A . . . 126.4 .
N12A C12A H1C12A . . . 127.0 .
C13A C12A H1C12A . . . 127.0 .
N11A C13A H1C13A . . . 125.0 .
C12A C13A H1C13A . . . 125.0 .
N11B C11B H1C11B . . . 124.1 .
N12B C11B H1C11B . . . 124.1 .
C11B N12B H1N12B . . . 126.4 .
C12B N12B H1N12B . . . 126.4 .
N12B C12B H1C12B . . . 127.0 .
C13B C12B H1C12B . . . 127.0 .
N11B C13B H1C13B . . . 125.0 .
C12B C13B H1C13B . . . 125.0 .
N21A C21A H1C21A . . . 124.1 .
N22A C21A H1C21A . . . 124.1 .
C21A N22A H1N22A . . . 126.4 .
C22A N22A H1N22A . . . 126.4 .
N22A C22A H1C22A . . . 127.0 .
C23A C22A H1C22A . . . 127.0 .
N21A C23A H1C23A . . . 125.0 .
C22A C23A H1C23A . . . 125.0 .
N21B C21B H1C21B . . . 124.1 .
N22B C21B H1C21B . . . 124.1 .
C21B N22B H1N22B . . . 126.4 .
C22B N22B H1N22B . . . 126.4 .
N22B C22B H1C22B . . . 127.0 .
C23B C22B H1C22B . . . 127.0 .
N21B C23B H1C23B . . . 125.0 .
C22B C23B H1C23B . . . 125.0 .
N31 C31 H1C31 . . . 124.1 .
N32 C31 H1C31 . . . 124.1 .
C31 N32 H1N32 . . . 126.4 .
C32 N32 H1N32 . . . 126.4 .
N32 C32 H1C32 . . . 127.0 .
C33 C32 H1C32 . . . 127.0 .
N31 C33 H1C33 . . . 125.0 .
C32 C33 H1C33 . . . 125.0 .
N41 C41 H1C41 . . . 124.1 .
N42 C41 H1C41 . . . 124.1 .
C41 N42 H1N42 . . . 126.4 .
C42 N42 H1N42 . . . 126.4 .
N42 C42 H1C42 . . . 127.0 .
C43 C42 H1C42 . . . 127.0 .
N41 C43 H1C43 . . . 125.0 .
C42 C43 H1C43 . . . 125.0 .

loop_
_geom_bond_atom_site_label_1
_geom_bond_atom_site_label_2
_geom_bond_site_symmetry_1
_geom_bond_site_symmetry_2
_geom_bond_distance
_geom_bond_publ_flag
NI1 N11A . . 2.0830(10) .
NI1 N11A . 2_565 2.0830(10) .
NI1 N11B . . 2.0840(10) .
NI1 N11B . 2_565 2.0840(10) .
NI1 N21A . . 2.0660(10) .
NI1 N21A . 2_565 2.0660(10) .
NI1 N21B . . 2.0660(10) .
NI1 N21B . 2_565 2.0660(10) .
NI1 O1 . . 2.1300(10) .
NI1 O1 . 2_565 2.1300(10) .
N11A C11A . . 1.3020(10) .
N11A C13A . . 1.366(2) .
C11A N12A . . 1.341(2) .
N12A C12A . . 1.356(2) .
C12A C13A . . 1.351(2) .
N11B C11B . . 1.3020(10) .
N11B C13B . . 1.366(2) .
C11B N12B . . 1.341(2) .
N12B C12B . . 1.356(2) .
C12B C13B . . 1.351(2) .
N21A C21A . . 1.3020(10) .
N21A C23A . . 1.366(2) .
C21A N22A . . 1.341(2) .
N22A C22A . . 1.356(2) .
C22A C23A . . 1.351(2) .
N21B C21B . . 1.3020(10) .
N21B C23B . . 1.366(2) .
C21B N22B . . 1.341(2) .
N22B C22B . . 1.356(2) .
C22B C23B . . 1.351(2) .
NI2 N31 . . 2.1170(10) .
NI2 N31 . 2_555 2.1170(10) .
NI2 N41 . . 2.0830(10) .
NI2 N41 . 2_555 2.0830(10) .
NI2 O4 . . 2.0690(10) .
NI2 O4 . 2_555 2.0690(10) .
N31 C31 . . 1.3020(10) .
N31 C33 . . 1.366(2) .
C31 N32 . . 1.341(2) .
N32 C32 . . 1.356(2) .
C32 C33 . . 1.351(2) .
N41 C41 . . 1.3020(10) .
N41 C43 . . 1.366(2) .
C41 N42 . . 1.341(2) .
N42 C42 . . 1.356(2) .
C42 C43 . . 1.351(2) .
V1 O1 . . 1.6460(10) .
V1 O2 . . 1.7970(10) .
V1 O3 . . 1.6380(10) .
V1 O5 . . 1.8210(10) .
V2 O2 . 5_667 1.8070(10) .
V2 O4 . . 1.6430(10) .
V2 O5 . . 1.8120(10) .
V2 O6 . . 1.632(2) .
C11A H1C11A . . 0.930 .
N12A H1N12A . . 0.860 .
C12A H1C12A . . 0.930 .
C13A H1C13A . . 0.930 .
C11B H1C11B . . 0.930 .
N12B H1N12B . . 0.860 .
C12B H1C12B . . 0.930 .
C13B H1C13B . . 0.930 .
C21A H1C21A . . 0.930 .
N22A H1N22A . . 0.860 .
C22A H1C22A . . 0.930 .
C23A H1C23A . . 0.930 .
C21B H1C21B . . 0.930 .
N22B H1N22B . . 0.860 .
C22B H1C22B . . 0.930 .
C23B H1C23B . . 0.930 .
C31 H1C31 . . 0.930 .
N32 H1N32 . . 0.860 .
C32 H1C32 . . 0.930 .
C33 H1C33 . . 0.930 .
C41 H1C41 . . 0.930 .
N42 H1N42 . . 0.860 .
C42 H1C42 . . 0.930 .
C43 H1C43 . . 0.930 .

loop_
_geom_contact_atom_site_label_1
_geom_contact_atom_site_label_2
_geom_contact_distance
_geom_contact_site_symmetry_1
_geom_contact_site_symmetry_2
_geom_contact_publ_flag
NI1 V2 5.942 . . .
NI1 V2 5.942 . 2_565 .
C11A N22B 2.963(5) . 4_464 .
C11A C13B 3.476(4) . 2_565 .
C11A C21B 2.752(4) . 4_464 .
C11A O3 3.350(3) . 2_565 .
N12A O6 2.722(3) . 4_464 .
N12A C21B 2.806(5) . 4_464 .
C12A C21A 3.433(6) . 3_654 .
C12A C32 3.228(4) . . .
C13A C23A 3.459(5) . . .
C13A C23B 3.494(5) . . .
C13A C32 3.416(4) . . .
C11B C21B 3.303(4) . 4_464 .
C11B C23B 3.185(4) . . .
C11B C42 3.385(3) . 5_567 .
N12B O6 2.757(3) . 4_464 .
N12B C21B 3.185(4) . 4_464 .
C12B C21A 2.984(5) . 3_654 .
C12B C21B 3.578(4) . 4_464 .
C12B C32 3.609(4) . . .
C12B O2 3.371(2) . 4_464 .
C13B C21A 3.225(5) . 3_654 .
C13B N22A 3.306(5) . 3_654 .
C13B C21B 3.383(4) . 3_654 .
C22A O3 3.416(4) . 4_465 .
N22B O3 2.924(2) . 4_465 .
C31 C31 3.466(2) . 7_556 .
C31 C31 3.466(2) . 8_556 .
C31 C32 3.593(2) . 8_556 .
C31 C33 3.575(2) . 8_556 .
N32 O5 2.913(2) . 8_556 .
C33 C43 3.567(3) . . .
C41 O6 3.215(2) . . .
N42 O3 2.771(2) . 4_465 .
V1 V1 5.0410(10) . 5_667 .

loop_
_geom_hbond_atom_site_label_D
_geom_hbond_atom_site_label_H
_geom_hbond_atom_site_label_A
_geom_hbond_site_symmetry_A
_geom_hbond_distance_DH
_geom_hbond_distance_HA
_geom_hbond_distance_DA
_geom_hbond_angle_DHA
_geom_hbond_publ_flag
N12A H1N12A O6 4_464 0.86 1.92 2.722(3) 154.0 .
N12B H1N12B O6 4_464 0.86 1.92 2.757(3) 163.8 .
N22B H1N22B O3 4_465 0.86 2.10 2.924(2) 159.7 .
N32 H1N32 O5 8_556 0.86 2.15 2.913(2) 147.7 .
N42 H1N42 O3 4_465 0.86 2.00 2.771(2) 148.7 .
